data_1513198
loop_
_publ_author_name
'Subhi A. Al-Jibori'
'Amina I.A. Al-Nassiry'
'Graeme Hogarth'
'Luca Salassa'

_publ_section_title
;
 Platinum and palladium bis(diphenylphosphino)ferrocene (dppf) complexes
 with heterocyclic N-acetamide ligands: Synthesis and molecular structures
 of [MCl(sac)(k2-dppf)] (M = Pt, Pd, sac = saccharinate),
 [PtCl(ata)(k2-dppf)] and [Pt(ata)2(k2-dppf)] (ataH =
 N-(2-thiazolyl)acetamide
;
_journal_name_full
;
Inorganica Chimica Acta
;
_journal_page_first 46
_journal_page_last 53
_journal_paper_doi 10.1016/j.ica.2012.12.010
_journal_volume 398
_journal_year 2013
_chemical_formula_sum 'C39 H33 Cl Fe N2 O P2 Pt S'
_chemical_formula_weight 926.06
_space_group_IT_number 2
_symmetry_cell_setting triclinic
_symmetry_space_group_name_Hall '-P 1'
_symmetry_space_group_name_H-M 'P -1'
_atom_sites_solution_hydrogens geom
_atom_sites_solution_primary heavy
_atom_sites_solution_secondary difmap
_cell_angle_alpha 77.669(2)
_cell_angle_beta 85.180(2)
_cell_angle_gamma 69.840(2)
_cell_formula_units_Z 2
_cell_length_a 10.3891(14)
_cell_length_b 10.5578(14)
_cell_length_c 17.298(2)
_cell_measurement_temperature 150(2)
_cell_volume 1739.9(4)
_computing_cell_refinement 'Bruker SAINT'
_computing_data_collection 'Bruker SMART'
_computing_data_reduction 'Bruker SAINT'
_computing_structure_refinement 'SHELXL-97 (Sheldrick, 1997)'
_computing_structure_solution 'SHELXS-97 (Sheldrick, 1990)'
_diffrn_ambient_temperature 150(2)
_diffrn_measured_fraction_theta_full 0.969
_diffrn_measured_fraction_theta_max 0.892
_diffrn_measurement_device_type 'Bruker SMART APEX diffractometer'
_diffrn_measurement_method '\w rotation with narrow frames'
_diffrn_radiation_monochromator graphite
_diffrn_radiation_source 'fine-focus sealed tube'
_diffrn_radiation_type MoK\a
_diffrn_radiation_wavelength 0.71073
_diffrn_reflns_av_R_equivalents 0.0373
_diffrn_reflns_av_sigmaI/netI 0.0701
_diffrn_reflns_limit_h_max 13
_diffrn_reflns_limit_h_min -13
_diffrn_reflns_limit_k_max 13
_diffrn_reflns_limit_k_min -13
_diffrn_reflns_limit_l_max 22
_diffrn_reflns_limit_l_min -22
_diffrn_reflns_number 14508
_diffrn_reflns_theta_full 26.00
_diffrn_reflns_theta_max 28.28
_diffrn_reflns_theta_min 2.42
_exptl_absorpt_coefficient_mu 4.697
_exptl_absorpt_correction_T_max 0.7345
_exptl_absorpt_correction_T_min 0.7050
_exptl_absorpt_correction_type multi-scan
_exptl_crystal_colour yellow
_exptl_crystal_density_diffrn 1.768
_exptl_crystal_density_method 'not measured'
_exptl_crystal_description block
_exptl_crystal_F_000 912
_exptl_crystal_size_max 0.08
_exptl_crystal_size_mid 0.08
_exptl_crystal_size_min 0.07
_refine_diff_density_max 2.682
_refine_diff_density_min -2.448
_refine_diff_density_rms 0.164
_refine_ls_extinction_method none
_refine_ls_goodness_of_fit_ref 0.972
_refine_ls_hydrogen_treatment constr
_refine_ls_matrix_type full
_refine_ls_number_parameters 433
_refine_ls_number_reflns 7692
_refine_ls_number_restraints 0
_refine_ls_restrained_S_all 0.972
_refine_ls_R_factor_all 0.0514
_refine_ls_R_factor_gt 0.0405
_refine_ls_shift/su_max 0.002
_refine_ls_shift/su_mean 0.000
_refine_ls_structure_factor_coef Fsqd
_refine_ls_weighting_details 'calc w=1/[\s^2^(Fo^2^)+(0.0393P)^2^+0.0000P] where P=(Fo^2^+2Fc^2^)/3'
_refine_ls_weighting_scheme calc
_refine_ls_wR_factor_gt 0.0833
_refine_ls_wR_factor_ref 0.0876
_reflns_number_gt 6426
_reflns_number_total 7692
_reflns_threshold_expression I>2\s(I)
_cod_data_source_file ICA-2013-398-46-53-3.cif
_cod_data_source_block str0838
_cod_original_sg_symbol_H-M P-1
_cod_database_code 1513198

loop_
_symmetry_equiv_pos_as_xyz
'x, y, z'
'-x, -y, -z'

loop_
_atom_site_label
_atom_site_type_symbol
_atom_site_fract_x
_atom_site_fract_y
_atom_site_fract_z
_atom_site_U_iso_or_equiv
_atom_site_adp_type
_atom_site_occupancy
_atom_site_symmetry_multiplicity
_atom_site_calc_flag
_atom_site_refinement_flags
Pt1 Pt 0.542336(19) 0.698986(19) 0.738668(11) 0.01715(7) Uani 1 1 d .
Fe1 Fe 0.94085(7) 0.69235(7) 0.67922(4) 0.02268(17) Uani 1 1 d .
P1 P 0.72561(13) 0.50850(13) 0.72858(8) 0.0180(3) Uani 1 1 d .
P2 P 0.65758(13) 0.82168(13) 0.77627(8) 0.0181(3) Uani 1 1 d .
Cl1 Cl 0.40635(12) 0.58732(13) 0.70001(8) 0.0243(3) Uani 1 1 d .
S1 S 0.18953(14) 1.11927(14) 0.67128(9) 0.0317(3) Uani 1 1 d .
N1 N 0.3586(4) 0.8618(4) 0.7433(2) 0.0202(9) Uani 1 1 d .
N2 N 0.4245(4) 0.9739(4) 0.6230(3) 0.0265(10) Uani 1 1 d .
O1 O 0.1470(4) 0.9535(4) 0.7989(2) 0.0345(9) Uani 1 1 d .
C1 C 0.3353(5) 0.9710(5) 0.6799(3) 0.0222(11) Uani 1 1 d .
C2 C 0.3824(6) 1.0971(5) 0.5698(3) 0.0307(13) Uani 1 1 d .
H2B H 0.4359 1.1168 0.5245 0.037 Uiso 1 1 calc R
C3 C 0.2611(6) 1.1877(6) 0.5857(3) 0.0360(14) Uani 1 1 d .
H3A H 0.2204 1.2767 0.5544 0.043 Uiso 1 1 calc R
C4 C 0.2595(5) 0.8604(5) 0.7997(3) 0.0261(12) Uani 1 1 d .
C5 C 0.2922(6) 0.7361(6) 0.8666(3) 0.0329(13) Uani 1 1 d .
H5A H 0.2145 0.7463 0.9038 0.049 Uiso 1 1 calc R
H5B H 0.3739 0.7287 0.8942 0.049 Uiso 1 1 calc R
H5C H 0.3095 0.6529 0.8453 0.049 Uiso 1 1 calc R
C6 C 0.8967(5) 0.5174(5) 0.7167(3) 0.0234(11) Uani 1 1 d .
C7 C 0.9809(5) 0.5071(5) 0.6462(3) 0.0273(12) Uani 1 1 d .
H7A H 0.9558 0.4929 0.5950 0.033 Uiso 1 1 calc R
C8 C 1.1061(5) 0.5237(6) 0.6628(4) 0.0325(13) Uani 1 1 d .
H8A H 1.1830 0.5252 0.6242 0.039 Uiso 1 1 calc R
C9 C 1.1025(5) 0.5410(5) 0.7410(4) 0.0322(14) Uani 1 1 d .
H9A H 1.1762 0.5561 0.7677 0.039 Uiso 1 1 calc R
C10 C 0.9741(5) 0.5359(5) 0.7757(3) 0.0235(11) Uani 1 1 d .
H10A H 0.9429 0.5454 0.8311 0.028 Uiso 1 1 calc R
C11 C 0.7844(5) 0.8524(5) 0.7036(3) 0.0200(11) Uani 1 1 d .
C12 C 0.9123(5) 0.8739(5) 0.7129(3) 0.0269(12) Uani 1 1 d .
H12A H 0.9461 0.8855 0.7625 0.032 Uiso 1 1 calc R
C13 C 0.9811(6) 0.8737(5) 0.6385(3) 0.0301(13) Uani 1 1 d .
H13A H 1.0741 0.8820 0.6270 0.036 Uiso 1 1 calc R
C14 C 0.8976(5) 0.8563(5) 0.5838(3) 0.0279(12) Uani 1 1 d .
H14A H 0.9221 0.8498 0.5273 0.033 Uiso 1 1 calc R
C15 C 0.7766(5) 0.8430(5) 0.6234(3) 0.0217(11) Uani 1 1 d .
H15A H 0.6995 0.8290 0.5993 0.026 Uiso 1 1 calc R
C16 C 0.7165(5) 0.4392(5) 0.6418(3) 0.0208(11) Uani 1 1 d .
C17 C 0.6625(5) 0.5304(5) 0.5719(3) 0.0254(12) Uani 1 1 d .
H17A H 0.6273 0.6267 0.5704 0.031 Uiso 1 1 calc R
C18 C 0.6607(6) 0.4790(6) 0.5045(3) 0.0315(13) Uani 1 1 d .
H18A H 0.6261 0.5409 0.4565 0.038 Uiso 1 1 calc R
C19 C 0.7083(6) 0.3397(6) 0.5066(3) 0.0373(14) Uani 1 1 d .
H19A H 0.7043 0.3056 0.4606 0.045 Uiso 1 1 calc R
C20 C 0.7620(7) 0.2490(6) 0.5758(3) 0.0379(15) Uani 1 1 d .
H20A H 0.7963 0.1527 0.5771 0.045 Uiso 1 1 calc R
C21 C 0.7658(6) 0.2991(5) 0.6436(3) 0.0292(12) Uani 1 1 d .
H21A H 0.8024 0.2368 0.6912 0.035 Uiso 1 1 calc R
C22 C 0.7442(5) 0.3668(5) 0.8132(3) 0.0203(11) Uani 1 1 d .
C23 C 0.8709(5) 0.2634(5) 0.8288(3) 0.0267(12) Uani 1 1 d .
H23A H 0.9486 0.2668 0.7964 0.032 Uiso 1 1 calc R
C24 C 0.8817(6) 0.1529(6) 0.8939(3) 0.0311(13) Uani 1 1 d .
H24A H 0.9675 0.0817 0.9051 0.037 Uiso 1 1 calc R
C25 C 0.7698(6) 0.1478(5) 0.9408(3) 0.0315(13) Uani 1 1 d .
H25A H 0.7783 0.0735 0.9844 0.038 Uiso 1 1 calc R
C26 C 0.6439(6) 0.2511(6) 0.9244(3) 0.0301(13) Uani 1 1 d .
H26A H 0.5666 0.2476 0.9571 0.036 Uiso 1 1 calc R
C27 C 0.6307(5) 0.3590(5) 0.8608(3) 0.0246(11) Uani 1 1 d .
H27A H 0.5438 0.4284 0.8494 0.029 Uiso 1 1 calc R
C28 C 0.7394(5) 0.7478(5) 0.8725(3) 0.0209(11) Uani 1 1 d .
C29 C 0.7167(6) 0.6330(5) 0.9199(3) 0.0304(13) Uani 1 1 d .
H29A H 0.6583 0.5932 0.9019 0.036 Uiso 1 1 calc R
C30 C 0.7783(7) 0.5760(6) 0.9932(4) 0.0448(17) Uani 1 1 d .
H30A H 0.7629 0.4973 1.0252 0.054 Uiso 1 1 calc R
C31 C 0.8619(7) 0.6345(7) 1.0189(4) 0.0486(19) Uani 1 1 d .
H31A H 0.9052 0.5950 1.0688 0.058 Uiso 1 1 calc R
C32 C 0.8837(6) 0.7496(7) 0.9735(4) 0.0430(17) Uani 1 1 d .
H32A H 0.9416 0.7893 0.9920 0.052 Uiso 1 1 calc R
C33 C 0.8210(6) 0.8070(6) 0.9009(3) 0.0321(13) Uani 1 1 d .
H33A H 0.8340 0.8878 0.8702 0.039 Uiso 1 1 calc R
C34 C 0.5491(5) 0.9891(5) 0.7940(3) 0.0204(11) Uani 1 1 d .
C35 C 0.4717(6) 0.9973(6) 0.8636(3) 0.0314(13) Uani 1 1 d .
H35A H 0.4796 0.9165 0.9024 0.038 Uiso 1 1 calc R
C36 C 0.3829(6) 1.1241(6) 0.8760(4) 0.0381(15) Uani 1 1 d .
H36A H 0.3297 1.1305 0.9233 0.046 Uiso 1 1 calc R
C37 C 0.3723(7) 1.2404(6) 0.8193(4) 0.0409(16) Uani 1 1 d .
H37A H 0.3105 1.3269 0.8275 0.049 Uiso 1 1 calc R
C38 C 0.4498(6) 1.2329(6) 0.7511(4) 0.0372(15) Uani 1 1 d .
H38A H 0.4433 1.3145 0.7132 0.045 Uiso 1 1 calc R
C39 C 0.5374(6) 1.1073(5) 0.7374(3) 0.0277(12) Uani 1 1 d .
H39A H 0.5892 1.1020 0.6895 0.033 Uiso 1 1 calc R

loop_
_atom_site_aniso_label
_atom_site_aniso_U_11
_atom_site_aniso_U_22
_atom_site_aniso_U_33
_atom_site_aniso_U_23
_atom_site_aniso_U_13
_atom_site_aniso_U_12
Pt1 0.01515(10) 0.01685(10) 0.01944(11) -0.00278(7) 0.00023(7) -0.00592(7)
Fe1 0.0167(4) 0.0221(4) 0.0286(4) -0.0019(3) 0.0022(3) -0.0082(3)
P1 0.0171(6) 0.0166(6) 0.0203(7) -0.0023(5) 0.0002(5) -0.0066(5)
P2 0.0177(6) 0.0160(6) 0.0201(7) -0.0018(5) -0.0020(5) -0.0058(5)
Cl1 0.0202(6) 0.0260(6) 0.0313(7) -0.0086(6) -0.0001(5) -0.0116(5)
S1 0.0242(7) 0.0239(7) 0.0400(9) -0.0050(6) -0.0048(6) 0.0010(6)
N1 0.014(2) 0.019(2) 0.023(2) 0.0029(18) -0.0004(17) -0.0026(17)
N2 0.025(2) 0.025(2) 0.026(2) -0.001(2) -0.005(2) -0.007(2)
O1 0.022(2) 0.031(2) 0.047(3) -0.0113(19) 0.0090(18) -0.0036(17)
C1 0.020(3) 0.021(3) 0.027(3) -0.008(2) -0.007(2) -0.005(2)
C2 0.038(3) 0.023(3) 0.025(3) 0.002(2) -0.002(3) -0.007(3)
C3 0.046(4) 0.021(3) 0.033(3) 0.003(3) -0.012(3) -0.004(3)
C4 0.027(3) 0.024(3) 0.030(3) -0.010(2) 0.000(2) -0.009(2)
C5 0.036(3) 0.041(3) 0.026(3) -0.009(3) 0.008(3) -0.020(3)
C6 0.017(2) 0.018(3) 0.032(3) 0.000(2) -0.001(2) -0.003(2)
C7 0.025(3) 0.026(3) 0.033(3) -0.009(2) 0.007(2) -0.010(2)
C8 0.019(3) 0.028(3) 0.047(4) -0.006(3) 0.011(3) -0.006(2)
C9 0.020(3) 0.021(3) 0.051(4) 0.002(3) -0.006(3) -0.007(2)
C10 0.019(3) 0.021(3) 0.029(3) 0.000(2) -0.005(2) -0.005(2)
C11 0.017(2) 0.017(2) 0.026(3) -0.005(2) 0.000(2) -0.005(2)
C12 0.023(3) 0.028(3) 0.034(3) -0.007(2) -0.003(2) -0.014(2)
C13 0.026(3) 0.026(3) 0.040(3) -0.003(3) 0.005(3) -0.014(2)
C14 0.030(3) 0.025(3) 0.028(3) 0.000(2) 0.004(2) -0.011(2)
C15 0.025(3) 0.015(2) 0.024(3) 0.000(2) -0.001(2) -0.008(2)
C16 0.022(3) 0.018(2) 0.023(3) -0.009(2) 0.002(2) -0.006(2)
C17 0.026(3) 0.023(3) 0.025(3) -0.005(2) 0.003(2) -0.006(2)
C18 0.029(3) 0.040(3) 0.021(3) -0.004(3) 0.003(2) -0.008(3)
C19 0.047(4) 0.044(4) 0.027(3) -0.013(3) 0.004(3) -0.020(3)
C20 0.054(4) 0.028(3) 0.032(3) -0.011(3) 0.006(3) -0.012(3)
C21 0.035(3) 0.023(3) 0.025(3) -0.003(2) 0.002(2) -0.006(2)
C22 0.024(3) 0.018(2) 0.021(3) -0.007(2) -0.001(2) -0.008(2)
C23 0.023(3) 0.023(3) 0.034(3) -0.009(2) -0.002(2) -0.006(2)
C24 0.030(3) 0.026(3) 0.031(3) -0.002(2) -0.007(3) -0.002(2)
C25 0.046(4) 0.023(3) 0.024(3) 0.003(2) -0.004(3) -0.014(3)
C26 0.030(3) 0.037(3) 0.028(3) -0.006(3) 0.006(2) -0.018(3)
C27 0.024(3) 0.023(3) 0.024(3) -0.001(2) 0.001(2) -0.008(2)
C28 0.022(3) 0.020(3) 0.017(3) -0.004(2) 0.000(2) -0.003(2)
C29 0.033(3) 0.026(3) 0.026(3) -0.006(2) 0.001(2) -0.003(2)
C30 0.054(4) 0.029(3) 0.035(4) 0.001(3) -0.001(3) 0.003(3)
C31 0.043(4) 0.053(4) 0.024(3) -0.007(3) -0.012(3) 0.018(3)
C32 0.029(3) 0.055(4) 0.039(4) -0.026(3) -0.011(3) 0.005(3)
C33 0.029(3) 0.033(3) 0.035(3) -0.014(3) -0.005(3) -0.005(3)
C34 0.017(2) 0.016(2) 0.030(3) -0.005(2) -0.006(2) -0.006(2)
C35 0.030(3) 0.023(3) 0.039(3) -0.005(3) 0.001(3) -0.007(2)
C36 0.041(4) 0.032(3) 0.040(4) -0.016(3) 0.004(3) -0.006(3)
C37 0.044(4) 0.026(3) 0.049(4) -0.017(3) -0.008(3) 0.000(3)
C38 0.042(4) 0.018(3) 0.047(4) 0.000(3) -0.017(3) -0.004(3)
C39 0.031(3) 0.024(3) 0.026(3) -0.004(2) -0.007(2) -0.007(2)

loop_
_atom_type_symbol
_atom_type_description
_atom_type_scat_dispersion_real
_atom_type_scat_dispersion_imag
_atom_type_scat_source
C C 0.0033 0.0016 'International Tables Vol C Tables 4.2.6.8 and 6.1.1.4'
H H 0.0000 0.0000 'International Tables Vol C Tables 4.2.6.8 and 6.1.1.4'
N N 0.0061 0.0033 'International Tables Vol C Tables 4.2.6.8 and 6.1.1.4'
O O 0.0106 0.0060 'International Tables Vol C Tables 4.2.6.8 and 6.1.1.4'
P P 0.1023 0.0942 'International Tables Vol C Tables 4.2.6.8 and 6.1.1.4'
S S 0.1246 0.1234 'International Tables Vol C Tables 4.2.6.8 and 6.1.1.4'
Fe Fe 0.3463 0.8444 'International Tables Vol C Tables 4.2.6.8 and 6.1.1.4'
Pt Pt -1.7033 8.3905 'International Tables Vol C Tables 4.2.6.8 and 6.1.1.4'
Cl Cl 0.1484 0.1585 'International Tables Vol C Tables 4.2.6.8 and 6.1.1.4'

loop_
_geom_angle_atom_site_label_1
_geom_angle_atom_site_label_2
_geom_angle_atom_site_label_3
_geom_angle
N1 Pt1 P2 89.82(12)
N1 Pt1 P1 172.78(12)
P2 Pt1 P1 97.40(5)
N1 Pt1 Cl1 85.46(12)
P2 Pt1 Cl1 175.28(4)
P1 Pt1 Cl1 87.32(5)
C11 Fe1 C6 110.0(2)
C11 Fe1 C15 41.38(19)
C6 Fe1 C15 110.0(2)
C11 Fe1 C12 42.14(19)
C6 Fe1 C12 139.9(2)
C15 Fe1 C12 69.6(2)
C11 Fe1 C10 108.4(2)
C6 Fe1 C10 41.4(2)
C15 Fe1 C10 137.0(2)
C12 Fe1 C10 110.3(2)
C11 Fe1 C7 141.0(2)
C6 Fe1 C7 41.5(2)
C15 Fe1 C7 113.1(2)
C12 Fe1 C7 176.8(2)
C10 Fe1 C7 69.0(2)
C11 Fe1 C8 175.7(2)
C6 Fe1 C8 69.1(2)
C15 Fe1 C8 142.9(2)
C12 Fe1 C8 136.1(2)
C10 Fe1 C8 68.0(2)
C7 Fe1 C8 40.8(2)
C11 Fe1 C9 136.0(2)
C6 Fe1 C9 69.3(2)
C15 Fe1 C9 177.2(2)
C12 Fe1 C9 109.1(2)
C10 Fe1 C9 40.8(2)
C7 Fe1 C9 68.3(2)
C8 Fe1 C9 39.7(2)
C11 Fe1 C13 69.2(2)
C6 Fe1 C13 178.3(2)
C15 Fe1 C13 68.3(2)
C12 Fe1 C13 40.5(2)
C10 Fe1 C13 140.2(2)
C7 Fe1 C13 138.3(2)
C8 Fe1 C13 111.8(2)
C9 Fe1 C13 112.3(2)
C11 Fe1 C14 68.7(2)
C6 Fe1 C14 138.3(2)
C15 Fe1 C14 40.4(2)
C12 Fe1 C14 68.1(2)
C10 Fe1 C14 177.1(2)
C7 Fe1 C14 112.7(2)
C8 Fe1 C14 114.9(2)
C9 Fe1 C14 141.8(2)
C13 Fe1 C14 40.0(2)
C6 P1 C22 102.2(2)
C6 P1 C16 100.5(2)
C22 P1 C16 105.7(2)
C6 P1 Pt1 120.63(17)
C22 P1 Pt1 113.66(17)
C16 P1 Pt1 112.27(17)
C11 P2 C34 106.3(2)
C11 P2 C28 108.9(2)
C34 P2 C28 99.8(2)
C11 P2 Pt1 112.26(17)
C34 P2 Pt1 114.00(16)
C28 P2 Pt1 114.60(17)
C3 S1 C1 88.3(3)
C4 N1 C1 119.6(4)
C4 N1 Pt1 124.6(3)
C1 N1 Pt1 115.5(3)
C1 N2 C2 110.9(5)
N2 C1 N1 121.8(4)
N2 C1 S1 114.4(4)
N1 C1 S1 123.7(4)
C3 C2 N2 116.0(5)
C2 C3 S1 110.3(4)
O1 C4 N1 124.1(5)
O1 C4 C5 119.6(5)
N1 C4 C5 116.4(5)
C10 C6 C7 107.3(4)
C10 C6 P1 126.3(4)
C7 C6 P1 126.4(4)
C10 C6 Fe1 70.2(3)
C7 C6 Fe1 70.5(3)
P1 C6 Fe1 124.7(3)
C8 C7 C6 107.2(5)
C8 C7 Fe1 69.9(3)
C6 C7 Fe1 68.0(3)
C9 C8 C7 109.3(5)
C9 C8 Fe1 70.3(3)
C7 C8 Fe1 69.4(3)
C8 C9 C10 108.1(5)
C8 C9 Fe1 70.0(3)
C10 C9 Fe1 68.9(3)
C9 C10 C6 108.0(5)
C9 C10 Fe1 70.3(3)
C6 C10 Fe1 68.4(3)
C15 C11 C12 107.9(4)
C15 C11 P2 121.3(4)
C12 C11 P2 130.5(4)
C15 C11 Fe1 70.7(3)
C12 C11 Fe1 70.6(3)
P2 C11 Fe1 119.0(2)
C13 C12 C11 106.9(5)
C13 C12 Fe1 70.7(3)
C11 C12 Fe1 67.2(3)
C14 C13 C12 108.6(5)
C14 C13 Fe1 70.3(3)
C12 C13 Fe1 68.8(3)
C13 C14 C15 108.7(5)
C13 C14 Fe1 69.7(3)
C15 C14 Fe1 68.3(3)
C14 C15 C11 107.8(5)
C14 C15 Fe1 71.4(3)
C11 C15 Fe1 67.9(3)
C21 C16 C17 119.8(5)
C21 C16 P1 121.3(4)
C17 C16 P1 118.9(4)
C18 C17 C16 119.4(5)
C19 C18 C17 120.8(5)
C18 C19 C20 119.9(6)
C19 C20 C21 120.0(5)
C16 C21 C20 120.2(5)
C23 C22 C27 119.8(5)
C23 C22 P1 120.0(4)
C27 C22 P1 120.2(4)
C22 C23 C24 118.8(5)
C25 C24 C23 120.7(5)
C24 C25 C26 119.9(5)
C27 C26 C25 120.3(5)
C26 C27 C22 120.4(5)
C33 C28 C29 118.8(5)
C33 C28 P2 121.0(4)
C29 C28 P2 120.2(4)
C30 C29 C28 120.7(6)
C31 C30 C29 119.3(6)
C30 C31 C32 121.0(6)
C31 C32 C33 119.6(6)
C32 C33 C28 120.6(6)
C39 C34 C35 120.0(5)
C39 C34 P2 120.7(4)
C35 C34 P2 119.2(4)
C36 C35 C34 119.7(5)
C37 C36 C35 119.6(6)
C38 C37 C36 120.8(6)
C37 C38 C39 120.3(5)
C38 C39 C34 119.5(5)

loop_
_geom_bond_atom_site_label_1
_geom_bond_atom_site_label_2
_geom_bond_distance
Pt1 N1 2.092(4)
Pt1 P2 2.2571(13)
Pt1 P1 2.2705(13)
Pt1 Cl1 2.3402(12)
Fe1 C11 1.992(5)
Fe1 C6 2.016(5)
Fe1 C15 2.031(5)
Fe1 C12 2.039(5)
Fe1 C10 2.040(5)
Fe1 C7 2.049(5)
Fe1 C8 2.056(5)
Fe1 C9 2.059(5)
Fe1 C13 2.064(5)
Fe1 C14 2.071(5)
P1 C6 1.805(5)
P1 C22 1.825(5)
P1 C16 1.827(5)
P2 C11 1.807(5)
P2 C34 1.814(5)
P2 C28 1.824(5)
S1 C3 1.731(6)
S1 C1 1.752(5)
N1 C4 1.358(7)
N1 C1 1.380(6)
N2 C1 1.298(7)
N2 C2 1.376(6)
O1 C4 1.239(6)
C2 C3 1.342(8)
C4 C5 1.513(7)
C6 C10 1.435(7)
C6 C7 1.440(7)
C7 C8 1.430(7)
C8 C9 1.399(8)
C9 C10 1.430(7)
C11 C15 1.422(7)
C11 C12 1.450(7)
C12 C13 1.419(8)
C13 C14 1.415(8)
C14 C15 1.416(7)
C16 C21 1.382(7)
C16 C17 1.397(7)
C17 C18 1.391(7)
C18 C19 1.374(8)
C19 C20 1.385(8)
C20 C21 1.394(8)
C22 C23 1.393(7)
C22 C27 1.396(7)
C23 C24 1.417(7)
C24 C25 1.371(8)
C25 C26 1.388(8)
C26 C27 1.382(7)
C28 C33 1.385(7)
C28 C29 1.393(7)
C29 C30 1.387(8)
C30 C31 1.373(10)
C31 C32 1.378(10)
C32 C33 1.382(8)
C34 C39 1.387(7)
C34 C35 1.391(7)
C35 C36 1.388(8)
C36 C37 1.375(8)
C37 C38 1.372(9)
C38 C39 1.382(8)

loop_
_geom_torsion_atom_site_label_1
_geom_torsion_atom_site_label_2
_geom_torsion_atom_site_label_3
_geom_torsion_atom_site_label_4
_geom_torsion
N1 Pt1 P1 C6 158.1(9)
P2 Pt1 P1 C6 -20.8(2)
Cl1 Pt1 P1 C6 159.0(2)
N1 Pt1 P1 C22 -80.0(9)
P2 Pt1 P1 C22 101.06(18)
Cl1 Pt1 P1 C22 -79.05(18)
N1 Pt1 P1 C16 40.0(9)
P2 Pt1 P1 C16 -138.96(18)
Cl1 Pt1 P1 C16 40.93(18)
N1 Pt1 P2 C11 -119.9(2)
P1 Pt1 P2 C11 59.98(18)
Cl1 Pt1 P2 C11 -118.7(6)
N1 Pt1 P2 C34 1.1(2)
P1 Pt1 P2 C34 -179.03(19)
Cl1 Pt1 P2 C34 2.3(6)
N1 Pt1 P2 C28 115.3(2)
P1 Pt1 P2 C28 -64.88(18)
Cl1 Pt1 P2 C28 116.4(6)
P2 Pt1 N1 C4 -108.0(4)
P1 Pt1 N1 C4 73.1(11)
Cl1 Pt1 N1 C4 72.1(4)
P2 Pt1 N1 C1 77.9(3)
P1 Pt1 N1 C1 -101.0(9)
Cl1 Pt1 N1 C1 -102.0(3)
C2 N2 C1 N1 -175.7(5)
C2 N2 C1 S1 1.4(6)
C4 N1 C1 N2 -176.9(5)
Pt1 N1 C1 N2 -2.6(6)
C4 N1 C1 S1 6.2(7)
Pt1 N1 C1 S1 -179.4(2)
C3 S1 C1 N2 -1.5(4)
C3 S1 C1 N1 175.5(5)
C1 N2 C2 C3 -0.4(7)
N2 C2 C3 S1 -0.8(7)
C1 S1 C3 C2 1.2(5)
C1 N1 C4 O1 -1.0(8)
Pt1 N1 C4 O1 -174.9(4)
C1 N1 C4 C5 179.2(4)
Pt1 N1 C4 C5 5.3(7)
C22 P1 C6 C10 -56.6(5)
C16 P1 C6 C10 -165.4(4)
Pt1 P1 C6 C10 70.7(5)
C22 P1 C6 C7 123.4(4)
C16 P1 C6 C7 14.5(5)
Pt1 P1 C6 C7 -109.3(4)
C22 P1 C6 Fe1 -146.4(3)
C16 P1 C6 Fe1 104.8(3)
Pt1 P1 C6 Fe1 -19.1(4)
C11 Fe1 C6 C10 -95.5(3)
C15 Fe1 C6 C10 -139.7(3)
C12 Fe1 C6 C10 -58.0(4)
C7 Fe1 C6 C10 117.6(4)
C8 Fe1 C6 C10 80.0(3)
C9 Fe1 C6 C10 37.4(3)
C13 Fe1 C6 C10 -158(8)
C14 Fe1 C6 C10 -175.6(3)
C11 Fe1 C6 C7 146.8(3)
C15 Fe1 C6 C7 102.7(3)
C12 Fe1 C6 C7 -175.6(3)
C10 Fe1 C6 C7 -117.6(4)
C8 Fe1 C6 C7 -37.6(3)
C9 Fe1 C6 C7 -80.3(3)
C13 Fe1 C6 C7 84(8)
C14 Fe1 C6 C7 66.8(4)
C11 Fe1 C6 P1 25.5(4)
C15 Fe1 C6 P1 -18.7(4)
C12 Fe1 C6 P1 63.1(5)
C10 Fe1 C6 P1 121.1(5)
C7 Fe1 C6 P1 -121.3(5)
C8 Fe1 C6 P1 -158.9(4)
C9 Fe1 C6 P1 158.4(4)
C13 Fe1 C6 P1 -37(8)
C14 Fe1 C6 P1 -54.5(5)
C10 C6 C7 C8 -1.7(6)
P1 C6 C7 C8 178.3(4)
Fe1 C6 C7 C8 59.1(4)
C10 C6 C7 Fe1 -60.8(3)
P1 C6 C7 Fe1 119.2(4)
C11 Fe1 C7 C8 -174.0(3)
C6 Fe1 C7 C8 -119.2(5)
C15 Fe1 C7 C8 146.3(3)
C12 Fe1 C7 C8 -2(4)
C10 Fe1 C7 C8 -80.3(3)
C9 Fe1 C7 C8 -36.3(3)
C13 Fe1 C7 C8 63.4(5)
C14 Fe1 C7 C8 102.3(4)
C11 Fe1 C7 C6 -54.8(5)
C15 Fe1 C7 C6 -94.5(3)
C12 Fe1 C7 C6 117(4)
C10 Fe1 C7 C6 38.9(3)
C8 Fe1 C7 C6 119.2(5)
C9 Fe1 C7 C6 82.9(3)
C13 Fe1 C7 C6 -177.4(3)
C14 Fe1 C7 C6 -138.5(3)
C6 C7 C8 C9 1.1(6)
Fe1 C7 C8 C9 59.1(4)
C6 C7 C8 Fe1 -58.0(3)
C11 Fe1 C8 C9 -4(3)
C6 Fe1 C8 C9 -82.4(3)
C15 Fe1 C8 C9 -178.3(3)
C12 Fe1 C8 C9 59.2(5)
C10 Fe1 C8 C9 -37.8(3)
C7 Fe1 C8 C9 -120.6(5)
C13 Fe1 C8 C9 99.2(3)
C14 Fe1 C8 C9 142.8(3)
C11 Fe1 C8 C7 117(3)
C6 Fe1 C8 C7 38.2(3)
C15 Fe1 C8 C7 -57.7(5)
C12 Fe1 C8 C7 179.9(3)
C10 Fe1 C8 C7 82.9(3)
C9 Fe1 C8 C7 120.6(5)
C13 Fe1 C8 C7 -140.2(3)
C14 Fe1 C8 C7 -96.5(4)
C7 C8 C9 C10 -0.1(6)
Fe1 C8 C9 C10 58.5(4)
C7 C8 C9 Fe1 -58.5(4)
C11 Fe1 C9 C8 179.6(3)
C6 Fe1 C9 C8 81.8(3)
C15 Fe1 C9 C8 159(4)
C12 Fe1 C9 C8 -140.9(3)
C10 Fe1 C9 C8 119.7(5)
C7 Fe1 C9 C8 37.2(3)
C13 Fe1 C9 C8 -97.7(4)
C14 Fe1 C9 C8 -62.4(5)
C11 Fe1 C9 C10 59.9(4)
C6 Fe1 C9 C10 -37.9(3)
C15 Fe1 C9 C10 39(4)
C12 Fe1 C9 C10 99.4(3)
C7 Fe1 C9 C10 -82.5(3)
C8 Fe1 C9 C10 -119.7(5)
C13 Fe1 C9 C10 142.6(3)
C14 Fe1 C9 C10 177.9(3)
C8 C9 C10 C6 -1.0(6)
Fe1 C9 C10 C6 58.2(3)
C8 C9 C10 Fe1 -59.2(4)
C7 C6 C10 C9 1.7(6)
P1 C6 C10 C9 -178.4(4)
Fe1 C6 C10 C9 -59.3(4)
C7 C6 C10 Fe1 61.0(3)
P1 C6 C10 Fe1 -119.0(4)
C11 Fe1 C10 C9 -140.7(3)
C6 Fe1 C10 C9 119.7(5)
C15 Fe1 C10 C9 -177.4(3)
C12 Fe1 C10 C9 -95.9(4)
C7 Fe1 C10 C9 80.7(4)
C8 Fe1 C10 C9 36.8(3)
C13 Fe1 C10 C9 -61.3(5)
C14 Fe1 C10 C9 -153(4)
C11 Fe1 C10 C6 99.6(3)
C15 Fe1 C10 C6 62.9(4)
C12 Fe1 C10 C6 144.4(3)
C7 Fe1 C10 C6 -39.0(3)
C8 Fe1 C10 C6 -82.9(3)
C9 Fe1 C10 C6 -119.7(5)
C13 Fe1 C10 C6 179.0(3)
C14 Fe1 C10 C6 87(4)
C34 P2 C11 C15 -104.9(4)
C28 P2 C11 C15 148.4(4)
Pt1 P2 C11 C15 20.4(4)
C34 P2 C11 C12 82.6(5)
C28 P2 C11 C12 -24.2(5)
Pt1 P2 C11 C12 -152.1(4)
C34 P2 C11 Fe1 171.1(3)
C28 P2 C11 Fe1 64.4(3)
Pt1 P2 C11 Fe1 -63.6(3)
C6 Fe1 C11 C15 -97.9(3)
C12 Fe1 C11 C15 117.9(4)
C10 Fe1 C11 C15 -141.9(3)
C7 Fe1 C11 C15 -62.8(4)
C8 Fe1 C11 C15 -175(3)
C9 Fe1 C11 C15 -178.5(3)
C13 Fe1 C11 C15 80.4(3)
C14 Fe1 C11 C15 37.4(3)
C6 Fe1 C11 C12 144.2(3)
C15 Fe1 C11 C12 -117.9(4)
C10 Fe1 C11 C12 100.2(3)
C7 Fe1 C11 C12 179.3(3)
C8 Fe1 C11 C12 67(3)
C9 Fe1 C11 C12 63.6(4)
C13 Fe1 C11 C12 -37.5(3)
C14 Fe1 C11 C12 -80.5(3)
C6 Fe1 C11 P2 17.9(4)
C15 Fe1 C11 P2 115.8(4)
C12 Fe1 C11 P2 -126.3(4)
C10 Fe1 C11 P2 -26.1(3)
C7 Fe1 C11 P2 53.1(5)
C8 Fe1 C11 P2 -59(3)
C9 Fe1 C11 P2 -62.6(4)
C13 Fe1 C11 P2 -163.7(4)
C14 Fe1 C11 P2 153.3(3)
C15 C11 C12 C13 -1.4(6)
P2 C11 C12 C13 171.9(4)
Fe1 C11 C12 C13 59.9(4)
C15 C11 C12 Fe1 -61.3(3)
P2 C11 C12 Fe1 112.0(4)
C11 Fe1 C12 C13 -118.8(4)
C6 Fe1 C12 C13 -177.4(3)
C15 Fe1 C12 C13 -80.2(3)
C10 Fe1 C12 C13 145.9(3)
C7 Fe1 C12 C13 69(4)
C8 Fe1 C12 C13 66.9(4)
C9 Fe1 C12 C13 102.4(3)
C14 Fe1 C12 C13 -36.8(3)
C6 Fe1 C12 C11 -58.6(4)
C15 Fe1 C12 C11 38.6(3)
C10 Fe1 C12 C11 -95.3(3)
C7 Fe1 C12 C11 -173(4)
C8 Fe1 C12 C11 -174.3(3)
C9 Fe1 C12 C11 -138.8(3)
C13 Fe1 C12 C11 118.8(4)
C14 Fe1 C12 C11 82.0(3)
C11 C12 C13 C14 1.5(6)
Fe1 C12 C13 C14 59.1(4)
C11 C12 C13 Fe1 -57.6(3)
C11 Fe1 C13 C14 -81.2(3)
C6 Fe1 C13 C14 -18(8)
C15 Fe1 C13 C14 -36.7(3)
C12 Fe1 C13 C14 -120.2(5)
C10 Fe1 C13 C14 -175.4(3)
C7 Fe1 C13 C14 64.2(5)
C8 Fe1 C13 C14 103.2(4)
C9 Fe1 C13 C14 146.2(3)
C11 Fe1 C13 C12 39.0(3)
C6 Fe1 C13 C12 102(8)
C15 Fe1 C13 C12 83.5(3)
C10 Fe1 C13 C12 -55.2(5)
C7 Fe1 C13 C12 -175.6(3)
C8 Fe1 C13 C12 -136.6(3)
C9 Fe1 C13 C12 -93.6(4)
C14 Fe1 C13 C12 120.2(5)
C12 C13 C14 C15 -1.0(6)
Fe1 C13 C14 C15 57.2(4)
C12 C13 C14 Fe1 -58.2(4)
C11 Fe1 C14 C13 82.7(3)
C6 Fe1 C14 C13 179.2(3)
C15 Fe1 C14 C13 121.0(5)
C12 Fe1 C14 C13 37.2(3)
C10 Fe1 C14 C13 96(4)
C7 Fe1 C14 C13 -139.5(3)
C8 Fe1 C14 C13 -94.8(4)
C9 Fe1 C14 C13 -56.2(5)
C11 Fe1 C14 C15 -38.3(3)
C6 Fe1 C14 C15 58.2(4)
C12 Fe1 C14 C15 -83.8(3)
C10 Fe1 C14 C15 -25(4)
C7 Fe1 C14 C15 99.5(3)
C8 Fe1 C14 C15 144.2(3)
C9 Fe1 C14 C15 -177.2(4)
C13 Fe1 C14 C15 -121.0(5)
C13 C14 C15 C11 0.2(6)
Fe1 C14 C15 C11 58.2(3)
C13 C14 C15 Fe1 -58.1(4)
C12 C11 C15 C14 0.8(6)
P2 C11 C15 C14 -173.3(3)
Fe1 C11 C15 C14 -60.4(3)
C12 C11 C15 Fe1 61.2(3)
P2 C11 C15 Fe1 -112.8(4)
C11 Fe1 C15 C14 119.1(4)
C6 Fe1 C15 C14 -143.0(3)
C12 Fe1 C15 C14 79.8(3)
C10 Fe1 C15 C14 178.2(3)
C7 Fe1 C15 C14 -98.4(3)
C8 Fe1 C15 C14 -61.5(5)
C9 Fe1 C15 C14 141(4)
C13 Fe1 C15 C14 36.4(3)
C6 Fe1 C15 C11 97.9(3)
C12 Fe1 C15 C11 -39.3(3)
C10 Fe1 C15 C11 59.1(4)
C7 Fe1 C15 C11 142.5(3)
C8 Fe1 C15 C11 179.4(3)
C9 Fe1 C15 C11 22(4)
C13 Fe1 C15 C11 -82.7(3)
C14 Fe1 C15 C11 -119.1(4)
C6 P1 C16 C21 85.2(5)
C22 P1 C16 C21 -20.8(5)
Pt1 P1 C16 C21 -145.3(4)
C6 P1 C16 C17 -92.7(4)
C22 P1 C16 C17 161.3(4)
Pt1 P1 C16 C17 36.8(4)
C21 C16 C17 C18 -0.8(8)
P1 C16 C17 C18 177.1(4)
C16 C17 C18 C19 1.6(8)
C17 C18 C19 C20 -1.7(9)
C18 C19 C20 C21 1.0(9)
C17 C16 C21 C20 0.1(8)
P1 C16 C21 C20 -177.8(4)
C19 C20 C21 C16 -0.2(9)
C6 P1 C22 C23 -27.2(5)
C16 P1 C22 C23 77.5(4)
Pt1 P1 C22 C23 -158.8(4)
C6 P1 C22 C27 155.1(4)
C16 P1 C22 C27 -100.2(4)
Pt1 P1 C22 C27 23.4(5)
C27 C22 C23 C24 -0.9(7)
P1 C22 C23 C24 -178.6(4)
C22 C23 C24 C25 0.0(8)
C23 C24 C25 C26 0.3(9)
C24 C25 C26 C27 0.3(8)
C25 C26 C27 C22 -1.2(8)
C23 C22 C27 C26 1.5(8)
P1 C22 C27 C26 179.2(4)
C11 P2 C28 C33 49.1(5)
C34 P2 C28 C33 -62.0(5)
Pt1 P2 C28 C33 175.7(4)
C11 P2 C28 C29 -133.1(4)
C34 P2 C28 C29 115.8(4)
Pt1 P2 C28 C29 -6.4(5)
C33 C28 C29 C30 -2.1(8)
P2 C28 C29 C30 -180.0(4)
C28 C29 C30 C31 0.3(9)
C29 C30 C31 C32 0.8(9)
C30 C31 C32 C33 -0.1(9)
C31 C32 C33 C28 -1.7(9)
C29 C28 C33 C32 2.8(8)
P2 C28 C33 C32 -179.3(4)
C11 P2 C34 C39 23.9(5)
C28 P2 C34 C39 137.0(4)
Pt1 P2 C34 C39 -100.3(4)
C11 P2 C34 C35 -159.4(4)
C28 P2 C34 C35 -46.3(4)
Pt1 P2 C34 C35 76.3(4)
C39 C34 C35 C36 0.0(8)
P2 C34 C35 C36 -176.7(4)
C34 C35 C36 C37 0.0(9)
C35 C36 C37 C38 -0.9(9)
C36 C37 C38 C39 1.8(9)
C37 C38 C39 C34 -1.7(8)
C35 C34 C39 C38 0.8(8)
P2 C34 C39 C38 177.5(4)
